data_7114498
loop_
_publ_author_name
'Hu, Jiaxin'
'Barbour, Leonard J.'
'Ferdani, Riccardo'
'Gokel, George W.'

_publ_section_title
;
 Sodium cation complexation behavior of the heteroaromatic sidechains of
 histidine and tryptophan
;
_journal_issue 17
_journal_name_full 'Chemical Communications'
_journal_page_first 1810
_journal_paper_doi 10.1039/b204321c
_journal_year 2002
_chemical_formula_sum 'C42 H49 B N Na O4'
_chemical_formula_weight 665.62
_chemical_name_common JXH-I-91B
_chemical_name_systematic
;
?
;
_space_group_IT_number 14
_symmetry_cell_setting monoclinic
_symmetry_space_group_name_Hall '-P 2ybc'
_symmetry_space_group_name_H-M 'P 1 21/c 1'
_atom_sites_solution_hydrogens geom
_atom_sites_solution_primary direct
_atom_sites_solution_secondary difmap
_audit_creation_method SHELXL-97
_cell_angle_alpha 90.00
_cell_angle_beta 95.557(2)
_cell_angle_gamma 90.00
_cell_formula_units_Z 4
_cell_length_a 10.7846(10)
_cell_length_b 26.228(3)
_cell_length_c 13.0227(13)
_cell_measurement_temperature 173(2)
_cell_volume 3666.3(7)
_computing_cell_refinement 'SAINT (Bruker, 1998)'
_computing_data_collection 'SMART (Bruker, 1998)'
_computing_data_reduction 'SAINT (Bruker, 1998)'
_computing_molecular_graphics 'X-Seed (Barbour, 1999)'
_computing_publication_material 'CIFTAB (Sheldrick, 1997)'
_computing_structure_refinement 'SHELXL-97 (Sheldrick, 1997)'
_computing_structure_solution 'SHELXS-97 (Sheldrick, 1990)'
_diffrn_ambient_temperature 173(2)
_diffrn_measured_fraction_theta_full 0.991
_diffrn_measured_fraction_theta_max 0.991
_diffrn_measurement_device_type 'Bruker SMART 1000 CCD diffractometer'
_diffrn_measurement_method 'omega scans'
_diffrn_radiation_monochromator graphite
_diffrn_radiation_source 'fine-focus sealed tube'
_diffrn_radiation_type MoK\a
_diffrn_radiation_wavelength 0.71073
_diffrn_reflns_av_R_equivalents 0.0633
_diffrn_reflns_av_sigmaI/netI 0.1047
_diffrn_reflns_limit_h_max 7
_diffrn_reflns_limit_h_min -13
_diffrn_reflns_limit_k_max 25
_diffrn_reflns_limit_k_min -33
_diffrn_reflns_limit_l_max 16
_diffrn_reflns_limit_l_min -16
_diffrn_reflns_number 20379
_diffrn_reflns_theta_full 27.12
_diffrn_reflns_theta_max 27.12
_diffrn_reflns_theta_min 1.55
_diffrn_standards_decay_% 0.0
_exptl_absorpt_coefficient_mu 0.086
_exptl_absorpt_correction_T_max 0.9831
_exptl_absorpt_correction_T_min 0.9789
_exptl_absorpt_correction_type multi-scan
_exptl_crystal_colour colorless
_exptl_crystal_density_diffrn 1.206
_exptl_crystal_density_method 'not measured'
_exptl_crystal_description prism
_exptl_crystal_F_000 1424
_exptl_crystal_size_max 0.25
_exptl_crystal_size_mid 0.25
_exptl_crystal_size_min 0.20
_refine_diff_density_max 0.280
_refine_diff_density_min -0.171
_refine_diff_density_rms 0.035
_refine_ls_extinction_method none
_refine_ls_goodness_of_fit_ref 0.939
_refine_ls_hydrogen_treatment mixed
_refine_ls_matrix_type full
_refine_ls_number_parameters 645
_refine_ls_number_reflns 8049
_refine_ls_number_restraints 6
_refine_ls_restrained_S_all 0.939
_refine_ls_R_factor_all 0.1487
_refine_ls_R_factor_gt 0.0569
_refine_ls_shift/su_max 0.368
_refine_ls_shift/su_mean 0.013
_refine_ls_structure_factor_coef Fsqd
_refine_ls_weighting_details 'calc w=1/[\s^2^(Fo^2^)+(0.0443P)^2^+0.0000P] where P=(Fo^2^+2Fc^2^)/3'
_refine_ls_weighting_scheme calc
_refine_ls_wR_factor_gt 0.1017
_refine_ls_wR_factor_ref 0.1259
_reflns_number_gt 3789
_reflns_number_total 8049
_reflns_threshold_expression >2sigma(I)
_cod_data_source_file b204321c.txt
_cod_data_source_block SAD.CIF
_cod_original_cell_volume 3666.3(6)
_cod_original_sg_symbol_H-M P21/c
_cod_database_code 7114498

loop_
_symmetry_equiv_pos_as_xyz
'x, y, z'
'-x, y+1/2, -z+1/2'
'-x, -y, -z'
'x, -y-1/2, z-1/2'

loop_
_atom_site_label
_atom_site_type_symbol
_atom_site_fract_x
_atom_site_fract_y
_atom_site_fract_z
_atom_site_U_iso_or_equiv
_atom_site_adp_type
_atom_site_occupancy
_atom_site_symmetry_multiplicity
_atom_site_calc_flag
_atom_site_refinement_flags
_atom_site_disorder_assembly
_atom_site_disorder_group
Na1 Na 0.16590(7) 0.36472(3) 0.72760(6) 0.0403(2) Uani 1 1 d . . .
C1F C -0.31691(18) 0.42933(8) 0.36943(16) 0.0297(5) Uani 1 1 d . . .
C1E C -0.29022(18) 0.38837(8) 0.18366(16) 0.0318(5) Uani 1 1 d . . .
C1D C -0.51903(18) 0.40053(8) 0.25346(15) 0.0286(5) Uani 1 1 d . . .
C6D C -0.61794(19) 0.36657(8) 0.25755(15) 0.0349(5) Uani 1 1 d . . .
H6D H -0.6000 0.3321 0.2758 0.042 Uiso 1 1 calc R . .
C2D C -0.55479(19) 0.45023(8) 0.22550(16) 0.0346(5) Uani 1 1 d . . .
H2D H -0.4914 0.4752 0.2220 0.042 Uiso 1 1 calc R . .
C6F C -0.38467(19) 0.44303(9) 0.45200(16) 0.0379(6) Uani 1 1 d . . .
H6F H -0.4627 0.4269 0.4573 0.045 Uiso 1 1 calc R . .
C1C C -0.35908(17) 0.32830(8) 0.33249(17) 0.0331(5) Uani 1 1 d . . .
C2F C -0.20485(19) 0.45589(8) 0.36612(17) 0.0376(6) Uani 1 1 d . . .
H2F H -0.1550 0.4487 0.3116 0.045 Uiso 1 1 calc R . .
B1 B -0.3715(2) 0.38639(9) 0.28454(19) 0.0307(6) Uani 1 1 d . . .
C5F C -0.3441(2) 0.47866(9) 0.52619(17) 0.0442(6) Uani 1 1 d . . .
H5F H -0.3929 0.4860 0.5813 0.053 Uiso 1 1 calc R . .
C6E C -0.16931(19) 0.36773(9) 0.19070(18) 0.0414(6) Uani 1 1 d . . .
H6E H -0.1383 0.3513 0.2530 0.050 Uiso 1 1 calc R . .
C3D C -0.6778(2) 0.46515(9) 0.20251(16) 0.0387(6) Uani 1 1 d . . .
H3D H -0.6968 0.4994 0.1831 0.046 Uiso 1 1 calc R . .
C2E C -0.3280(2) 0.41131(8) 0.08945(17) 0.0404(6) Uani 1 1 d . . .
H2E H -0.4086 0.4262 0.0799 0.048 Uiso 1 1 calc R . .
C3F C -0.1634(2) 0.49223(9) 0.43889(19) 0.0482(7) Uani 1 1 d . . .
H3F H -0.0869 0.5095 0.4329 0.058 Uiso 1 1 calc R . .
C4E C -0.1352(2) 0.39272(10) 0.0192(2) 0.0520(7) Uani 1 1 d . . .
H4E H -0.0837 0.3940 -0.0359 0.062 Uiso 1 1 calc R . .
C4D C -0.7726(2) 0.43026(9) 0.20792(17) 0.0403(6) Uani 1 1 d . . .
H4D H -0.8571 0.4401 0.1926 0.048 Uiso 1 1 calc R . .
C5E C -0.0938(2) 0.37019(9) 0.11144(19) 0.0476(7) Uani 1 1 d . . .
H5E H -0.0123 0.3562 0.1206 0.057 Uiso 1 1 calc R . .
C6A C 0.2307(17) 0.2914(7) 0.8940(15) 0.030(2) Uani 0.564(4) 1 d P A 1
C5D C -0.7421(2) 0.38112(9) 0.23588(17) 0.0429(6) Uani 1 1 d . . .
H5D H -0.8064 0.3567 0.2406 0.052 Uiso 1 1 calc R . .
C6C C -0.33854(19) 0.31708(9) 0.43739(19) 0.0455(6) Uani 1 1 d . . .
H6C H -0.3324 0.3443 0.4857 0.055 Uiso 1 1 calc R . .
C4F C -0.2322(2) 0.50354(9) 0.51975(19) 0.0493(7) Uani 1 1 d . . .
H4F H -0.2032 0.5280 0.5702 0.059 Uiso 1 1 calc R . .
C2C C -0.3694(2) 0.28577(9) 0.2673(2) 0.0463(6) Uani 1 1 d . . .
H2C H -0.3846 0.2913 0.1951 0.056 Uiso 1 1 calc R . .
C5C C -0.3266(2) 0.26698(11) 0.4738(2) 0.0632(8) Uani 1 1 d . . .
H5C H -0.3114 0.2609 0.5459 0.076 Uiso 1 1 calc R . .
N9A N 0.3346(5) 0.3979(3) 0.8624(5) 0.0388(15) Uani 0.564(4) 1 d P A 1
C3E C -0.2528(2) 0.41341(9) 0.00861(19) 0.0511(7) Uani 1 1 d . . .
H3E H -0.2830 0.4293 -0.0545 0.061 Uiso 1 1 calc R . .
C4C C -0.3366(2) 0.22673(11) 0.4073(3) 0.0675(9) Uani 1 1 d . . .
H4C H -0.3284 0.1928 0.4325 0.081 Uiso 1 1 calc R . .
O18A O 0.1170(5) 0.33218(14) 0.5616(3) 0.0602(13) Uani 0.564(4) 1 d P A 1
C8B C 0.3463(6) 0.3706(3) 0.9691(6) 0.0223(15) Uiso 0.436(4) 1 d P A 2
H8B1 H 0.3609 0.3920 1.0317 0.027 Uiso 0.436(4) 1 calc PR A 2
H8B2 H 0.4281 0.3591 0.9493 0.027 Uiso 0.436(4) 1 calc PR A 2
C1A C 0.2311(17) 0.2699(8) 0.8061(15) 0.044(5) Uani 0.564(4) 1 d P A 1
H1A H 0.3096 0.2652 0.7800 0.053 Uiso 0.564(4) 1 calc PR A 1
O21A O 0.3471(8) 0.3652(2) 0.6530(5) 0.0590(18) Uani 0.564(4) 1 d P A 1
C3C C -0.3586(2) 0.23595(10) 0.3030(2) 0.0600(8) Uani 1 1 d . . .
H3C H -0.3664 0.2083 0.2557 0.072 Uiso 1 1 calc R . .
O15A O -0.0185(5) 0.40360(18) 0.6502(4) 0.0525(13) Uani 0.564(4) 1 d P A 1
C3A C 0.013(2) 0.2575(8) 0.7827(18) 0.061(6) Uani 0.564(4) 1 d P A 1
H3A H -0.0606 0.2447 0.7456 0.073 Uiso 0.564(4) 1 calc PR A 1
C14A C -0.1006(12) 0.4205(5) 0.7228(12) 0.073(5) Uani 0.564(4) 1 d P A 1
H14A H -0.1322 0.3912 0.7604 0.087 Uiso 0.564(4) 1 calc PR A 1
H14B H -0.1724 0.4391 0.6874 0.087 Uiso 0.564(4) 1 calc PR A 1
C19A C 0.2375(14) 0.3261(6) 0.5178(9) 0.089(5) Uani 0.564(4) 1 d P A 1
H19A H 0.2709 0.2921 0.5391 0.107 Uiso 0.564(4) 1 calc PR A 1
H19B H 0.2202 0.3254 0.4418 0.107 Uiso 0.564(4) 1 calc PR A 1
O12A O 0.0843(5) 0.4288(2) 0.8339(4) 0.0456(14) Uani 0.564(4) 1 d P A 1
C20A C 0.3327(14) 0.3618(5) 0.5420(11) 0.079(5) Uani 0.564(4) 1 d P A 1
H20A H 0.3094 0.3954 0.5111 0.095 Uiso 0.564(4) 1 calc PR A 1
H20B H 0.4112 0.3504 0.5159 0.095 Uiso 0.564(4) 1 calc PR A 1
C17A C 0.0251(14) 0.3555(6) 0.5028(9) 0.091(7) Uani 0.564(4) 1 d P A 1
H17A H -0.0101 0.3322 0.4477 0.109 Uiso 0.564(4) 1 calc PR A 1
H17B H 0.0580 0.3861 0.4698 0.109 Uiso 0.564(4) 1 calc PR A 1
C13A C -0.0234(5) 0.4555(2) 0.7962(5) 0.0571(17) Uani 0.564(4) 1 d P A 1
H13A H -0.0005 0.4868 0.7597 0.069 Uiso 0.564(4) 1 calc PR A 1
H13B H -0.0715 0.4656 0.8539 0.069 Uiso 0.564(4) 1 calc PR A 1
C5A C 0.1155(12) 0.3009(4) 0.9347(7) 0.047(2) Uani 0.564(4) 1 d P A 1
H5A H 0.1120 0.3192 0.9973 0.057 Uiso 0.564(4) 1 calc PR A 1
C23A C 0.4496(14) 0.3980(6) 0.8116(9) 0.066(4) Uani 0.564(4) 1 d P A 1
H23A H 0.4945 0.3656 0.8275 0.079 Uiso 0.564(4) 1 calc PR A 1
H23B H 0.5034 0.4262 0.8402 0.079 Uiso 0.564(4) 1 calc PR A 1
C2A C 0.1261(15) 0.2527(6) 0.7451(13) 0.065(6) Uani 0.564(4) 1 d P A 1
H2A H 0.1331 0.2381 0.6792 0.078 Uiso 0.564(4) 1 calc PR A 1
C4A C 0.0088(10) 0.2826(5) 0.8800(13) 0.064(3) Uani 0.564(4) 1 d P A 1
H4A H -0.0691 0.2866 0.9075 0.076 Uiso 0.564(4) 1 calc PR A 1
C16A C -0.0782(8) 0.3715(3) 0.5722(6) 0.076(3) Uani 0.564(4) 1 d P A 1
H16A H -0.1459 0.3902 0.5313 0.091 Uiso 0.564(4) 1 calc PR A 1
H16B H -0.1141 0.3411 0.6034 0.091 Uiso 0.564(4) 1 calc PR A 1
C11A C 0.1695(9) 0.4597(3) 0.8983(6) 0.065(2) Uani 0.564(4) 1 d P A 1
H11A H 0.1476 0.4960 0.8876 0.079 Uiso 0.564(4) 1 calc PR A 1
H11B H 0.1620 0.4513 0.9716 0.079 Uiso 0.564(4) 1 calc PR A 1
C22A C 0.4285(8) 0.4041(4) 0.6958(8) 0.064(3) Uani 0.564(4) 1 d P A 1
H22A H 0.3918 0.4380 0.6788 0.077 Uiso 0.564(4) 1 calc PR A 1
H22B H 0.5092 0.4019 0.6657 0.077 Uiso 0.564(4) 1 calc PR A 1
C7A C 0.3479(5) 0.3141(2) 0.9552(4) 0.0517(15) Uani 0.564(4) 1 d P A 1
H7A1 H 0.3528 0.3018 1.0273 0.062 Uiso 0.564(4) 1 calc PR A 1
H7A2 H 0.4231 0.3021 0.9245 0.062 Uiso 0.564(4) 1 calc PR A 1
C10A C 0.2930(6) 0.4518(2) 0.8763(4) 0.0636(17) Uani 0.564(4) 1 d P A 1
H10A H 0.3487 0.4672 0.9329 0.076 Uiso 0.564(4) 1 calc PR A 1
H10B H 0.3057 0.4708 0.8125 0.076 Uiso 0.564(4) 1 calc PR A 1
C2B C 0.2000(14) 0.2510(6) 0.7423(15) 0.058(4) Uani 0.436(4) 1 d P A 2
H2B H 0.2445 0.2393 0.6874 0.069 Uiso 0.436(4) 1 calc PR A 2
C17B C 0.1166(8) 0.3463(3) 0.4693(6) 0.050(2) Uani 0.436(4) 1 d P A 2
H17C H 0.1100 0.3202 0.4141 0.060 Uiso 0.436(4) 1 calc PR A 2
H17D H 0.1409 0.3791 0.4394 0.060 Uiso 0.436(4) 1 calc PR A 2
O12B O 0.0336(6) 0.4173(3) 0.7968(4) 0.0432(16) Uani 0.436(4) 1 d P A 2
C14B C -0.1017(9) 0.3940(3) 0.6539(7) 0.0437(18) Uani 0.436(4) 1 d P A 2
H14C H -0.1277 0.3622 0.6867 0.052 Uiso 0.436(4) 1 calc PR A 2
H14D H -0.1720 0.4063 0.6056 0.052 Uiso 0.436(4) 1 calc PR A 2
O15B O 0.0045(5) 0.3848(2) 0.5999(5) 0.0393(14) Uani 0.436(4) 1 d P A 2
C11B C 0.0952(9) 0.4559(4) 0.8561(7) 0.039(2) Uani 0.436(4) 1 d P A 2
H11C H 0.0336 0.4758 0.8909 0.047 Uiso 0.436(4) 1 calc PR A 2
H11D H 0.1363 0.4792 0.8102 0.047 Uiso 0.436(4) 1 calc PR A 2
C10B C 0.1889(9) 0.4349(3) 0.9338(6) 0.058(2) Uani 0.436(4) 1 d P A 2
H10C H 0.1467 0.4151 0.9849 0.070 Uiso 0.436(4) 1 calc PR A 2
H10D H 0.2346 0.4633 0.9707 0.070 Uiso 0.436(4) 1 calc PR A 2
C3B C 0.070(2) 0.2454(8) 0.734(2) 0.063(5) Uani 0.436(4) 1 d P A 2
H3B H 0.0281 0.2274 0.6772 0.075 Uiso 0.436(4) 1 calc PR A 2
N9B N 0.2818(7) 0.4004(4) 0.8849(7) 0.045(2) Uani 0.436(4) 1 d P A 2
C20B C 0.4152(8) 0.3538(3) 0.6145(7) 0.067(2) Uani 0.436(4) 1 d P A 2
H20C H 0.4391 0.3208 0.6474 0.081 Uiso 0.436(4) 1 calc PR A 2
H20D H 0.4911 0.3695 0.5910 0.081 Uiso 0.436(4) 1 calc PR A 2
C19B C 0.3273(12) 0.3451(8) 0.5278(15) 0.094(6) Uani 0.436(4) 1 d P A 2
H19C H 0.3223 0.3764 0.4850 0.113 Uiso 0.436(4) 1 calc PR A 2
H19D H 0.3599 0.3176 0.4859 0.113 Uiso 0.436(4) 1 calc PR A 2
C22B C 0.4456(16) 0.4052(7) 0.7671(11) 0.057(4) Uani 0.436(4) 1 d P A 2
H22C H 0.5033 0.4301 0.7400 0.068 Uiso 0.436(4) 1 calc PR A 2
H22D H 0.4962 0.3775 0.8015 0.068 Uiso 0.436(4) 1 calc PR A 2
C13B C -0.0674(11) 0.4332(5) 0.7334(12) 0.039(4) Uani 0.436(4) 1 d P A 2
H13C H -0.0477 0.4656 0.6998 0.047 Uiso 0.436(4) 1 calc PR A 2
H13D H -0.1385 0.4392 0.7745 0.047 Uiso 0.436(4) 1 calc PR A 2
C1B C 0.264(3) 0.2721(12) 0.825(3) 0.048(6) Uani 0.436(4) 1 d P A 2
H1B H 0.3522 0.2713 0.8317 0.057 Uiso 0.436(4) 1 calc PR A 2
C23B C 0.3752(7) 0.4304(4) 0.8425(5) 0.060(2) Uani 0.436(4) 1 d P A 2
H23C H 0.4347 0.4424 0.9001 0.072 Uiso 0.436(4) 1 calc PR A 2
H23D H 0.3345 0.4609 0.8096 0.072 Uiso 0.436(4) 1 calc PR A 2
O21B O 0.3685(9) 0.3849(3) 0.6851(7) 0.055(2) Uani 0.436(4) 1 d P A 2
O18B O 0.2046(8) 0.3317(4) 0.5485(5) 0.051(2) Uani 0.436(4) 1 d P A 2
C4B C 0.002(3) 0.2677(11) 0.813(2) 0.053(7) Uani 0.436(4) 1 d P A 2
H4B H -0.0868 0.2661 0.8083 0.064 Uiso 0.436(4) 1 calc PR A 2
C16B C -0.0097(15) 0.3521(8) 0.5154(13) 0.055(5) Uani 0.436(4) 1 d P A 2
H16C H -0.0729 0.3659 0.4626 0.066 Uiso 0.436(4) 1 calc PR A 2
H16D H -0.0387 0.3183 0.5372 0.066 Uiso 0.436(4) 1 calc PR A 2
C8A C 0.3460(11) 0.3666(5) 0.9547(8) 0.223(8) Uani 0.564(4) 1 d PU A 1
H8A1 H 0.4236 0.3776 0.9955 0.267 Uiso 0.564(4) 1 calc PR A 1
H8A2 H 0.2766 0.3767 0.9948 0.267 Uiso 0.564(4) 1 calc PR A 1
C6B C 0.1936(16) 0.2973(8) 0.907(2) 0.031(4) Uani 0.436(4) 1 d P A 2
C5B C 0.0676(14) 0.2906(4) 0.8920(14) 0.046(4) Uani 0.436(4) 1 d P A 2
H5B H 0.0212 0.3038 0.9444 0.055 Uiso 0.436(4) 1 calc PR A 2
C7B C 0.2616(8) 0.3216(2) 0.9928(5) 0.062(2) Uani 0.436(4) 1 d P A 2
H7B1 H 0.3167 0.2958 1.0291 0.074 Uiso 0.436(4) 1 calc PR A 2
H7B2 H 0.2012 0.3325 1.0410 0.074 Uiso 0.436(4) 1 calc PR A 2

loop_
_atom_site_aniso_label
_atom_site_aniso_U_11
_atom_site_aniso_U_22
_atom_site_aniso_U_33
_atom_site_aniso_U_23
_atom_site_aniso_U_13
_atom_site_aniso_U_12
Na1 0.0418(5) 0.0374(6) 0.0403(5) -0.0002(4) -0.0027(4) 0.0018(4)
C1F 0.0279(12) 0.0274(13) 0.0336(13) 0.0051(10) 0.0015(10) 0.0028(9)
C1E 0.0327(13) 0.0255(13) 0.0372(14) -0.0037(11) 0.0041(10) -0.0031(10)
C1D 0.0327(12) 0.0271(13) 0.0260(12) -0.0019(10) 0.0036(9) -0.0009(10)
C6D 0.0365(14) 0.0334(14) 0.0343(13) 0.0040(11) 0.0006(10) -0.0015(11)
C2D 0.0356(13) 0.0324(15) 0.0357(13) -0.0031(11) 0.0029(10) -0.0031(10)
C6F 0.0324(13) 0.0441(16) 0.0368(14) -0.0022(12) 0.0011(10) -0.0006(10)
C1C 0.0271(12) 0.0325(14) 0.0399(14) 0.0038(11) 0.0039(10) -0.0001(10)
C2F 0.0393(14) 0.0352(15) 0.0381(14) 0.0037(11) 0.0026(10) -0.0050(11)
B1 0.0297(14) 0.0319(16) 0.0309(15) 0.0022(12) 0.0048(11) 0.0014(11)
C5F 0.0527(16) 0.0448(16) 0.0337(14) -0.0045(12) -0.0031(11) 0.0086(13)
C6E 0.0383(14) 0.0475(16) 0.0389(14) 0.0031(12) 0.0074(11) 0.0061(11)
C3D 0.0398(14) 0.0353(15) 0.0400(14) -0.0009(11) -0.0016(11) 0.0062(11)
C2E 0.0418(14) 0.0381(15) 0.0424(15) 0.0064(12) 0.0094(11) 0.0033(11)
C3F 0.0511(16) 0.0424(17) 0.0487(16) 0.0063(13) -0.0077(13) -0.0157(12)
C4E 0.0588(18) 0.0478(17) 0.0544(18) 0.0001(14) 0.0305(14) -0.0009(13)
C4D 0.0288(13) 0.0489(17) 0.0424(15) -0.0023(12) -0.0008(10) 0.0033(11)
C5E 0.0381(14) 0.0532(18) 0.0539(17) -0.0030(14) 0.0165(12) 0.0045(12)
C6A 0.039(7) 0.027(6) 0.027(5) 0.002(4) 0.024(4) 0.020(4)
C5D 0.0325(14) 0.0493(17) 0.0464(15) 0.0025(13) 0.0008(11) -0.0106(11)
C6C 0.0456(15) 0.0387(16) 0.0514(17) 0.0111(13) 0.0013(11) -0.0077(11)
C4F 0.0687(18) 0.0323(15) 0.0424(16) 0.0010(12) -0.0177(13) -0.0026(13)
C2C 0.0532(16) 0.0319(15) 0.0545(17) -0.0013(13) 0.0085(12) 0.0005(11)
C5C 0.0671(19) 0.052(2) 0.069(2) 0.0266(17) -0.0029(15) -0.0086(15)
N9A 0.030(4) 0.040(3) 0.044(3) 0.020(3) -0.007(3) -0.023(3)
C3E 0.0663(18) 0.0473(17) 0.0423(16) 0.0146(13) 0.0180(13) 0.0074(13)
C4C 0.0566(19) 0.0350(18) 0.111(3) 0.0266(19) 0.0065(17) -0.0005(13)
O18A 0.093(4) 0.050(2) 0.038(2) -0.0043(17) 0.006(3) -0.008(2)
C1A 0.058(12) 0.037(5) 0.041(9) 0.001(5) 0.022(8) 0.010(7)
O21A 0.087(4) 0.048(4) 0.048(4) -0.016(2) 0.039(3) -0.010(3)
C3C 0.0606(19) 0.0328(17) 0.089(2) -0.0019(16) 0.0171(16) -0.0016(13)
O15A 0.048(3) 0.050(3) 0.058(4) 0.009(2) -0.006(3) -0.008(2)
C3A 0.081(11) 0.030(10) 0.067(13) 0.006(9) -0.016(7) -0.016(7)
C14A 0.033(6) 0.119(11) 0.065(8) 0.029(7) -0.005(5) -0.003(5)
C19A 0.137(13) 0.070(6) 0.071(7) 0.000(5) 0.062(7) -0.016(7)
O12A 0.049(3) 0.033(3) 0.055(4) -0.012(3) 0.008(2) 0.006(3)
C20A 0.122(11) 0.054(5) 0.065(8) 0.044(6) 0.029(6) 0.022(5)
C17A 0.176(19) 0.050(7) 0.033(7) -0.009(6) -0.061(9) -0.015(11)
C13A 0.062(4) 0.050(4) 0.064(4) 0.019(3) 0.031(3) 0.027(3)
C5A 0.049(6) 0.041(5) 0.054(6) -0.001(4) 0.016(4) 0.005(4)
C23A 0.033(4) 0.061(6) 0.098(10) 0.012(7) -0.016(7) -0.004(4)
C2A 0.111(19) 0.028(6) 0.055(6) 0.000(4) 0.003(12) -0.020(10)
C4A 0.037(6) 0.043(5) 0.110(9) 0.023(5) 0.006(8) -0.012(5)
C16A 0.074(5) 0.065(5) 0.078(7) 0.020(4) -0.050(5) -0.027(4)
C11A 0.102(7) 0.032(4) 0.061(6) -0.004(3) 0.001(5) -0.003(5)
C22A 0.057(6) 0.065(6) 0.071(6) 0.022(6) 0.011(6) -0.010(4)
C7A 0.048(3) 0.062(4) 0.044(3) 0.022(3) 0.001(3) -0.003(3)
C10A 0.076(5) 0.054(4) 0.063(4) -0.031(3) 0.020(3) -0.025(3)
C2B 0.092(12) 0.036(6) 0.048(6) 0.015(5) 0.018(8) 0.019(8)
C17B 0.085(7) 0.033(4) 0.034(5) -0.003(3) 0.010(4) 0.009(4)
O12B 0.055(4) 0.037(4) 0.036(3) -0.006(3) -0.002(2) 0.005(3)
C14B 0.043(5) 0.053(5) 0.035(5) 0.006(4) 0.005(4) 0.004(4)
O15B 0.042(3) 0.043(3) 0.032(3) -0.008(2) 0.001(3) 0.001(2)
C11B 0.040(5) 0.047(5) 0.031(4) -0.011(5) 0.008(3) 0.005(5)
C10B 0.085(6) 0.054(6) 0.037(5) -0.012(4) 0.013(4) -0.021(5)
C3B 0.092(18) 0.026(8) 0.071(11) 0.000(7) 0.007(9) -0.019(8)
N9B 0.027(4) 0.049(4) 0.060(5) 0.017(3) 0.010(4) -0.011(4)
C20B 0.072(6) 0.066(6) 0.070(6) 0.003(5) 0.040(5) 0.011(4)
C19B 0.019(6) 0.194(19) 0.071(8) -0.004(11) 0.015(5) -0.006(7)
C22B 0.045(7) 0.055(8) 0.067(11) 0.003(9) -0.006(10) -0.021(5)
C13B 0.031(7) 0.054(7) 0.032(5) -0.009(5) 0.001(5) 0.034(7)
C1B 0.037(8) 0.039(7) 0.067(13) 0.031(9) 0.002(8) 0.004(6)
C23B 0.056(6) 0.071(6) 0.051(5) 0.000(5) -0.003(4) -0.005(5)
O21B 0.065(5) 0.068(8) 0.034(4) -0.006(4) 0.012(4) 0.000(5)
O18B 0.032(4) 0.087(4) 0.034(4) 0.013(4) 0.011(4) 0.011(4)
C4B 0.048(6) 0.034(11) 0.075(17) -0.007(9) -0.011(10) 0.000(6)
C16B 0.039(5) 0.072(11) 0.057(7) -0.018(6) 0.011(5) 0.026(6)
C8A 0.268(12) 0.225(12) 0.138(8) 0.104(8) -0.165(8) -0.165(10)
C6B 0.049(14) 0.014(4) 0.034(8) -0.006(4) 0.016(8) 0.017(8)
C5B 0.049(12) 0.029(6) 0.064(9) -0.002(6) 0.029(9) -0.004(7)
C7B 0.094(6) 0.048(4) 0.041(4) 0.008(3) -0.008(4) -0.008(4)

loop_
_atom_type_symbol
_atom_type_description
_atom_type_scat_dispersion_real
_atom_type_scat_dispersion_imag
_atom_type_scat_source
C C 0.0033 0.0016 'International Tables Vol C Tables 4.2.6.8 and 6.1.1.4'
H H 0.0000 0.0000 'International Tables Vol C Tables 4.2.6.8 and 6.1.1.4'
B B 0.0013 0.0007 'International Tables Vol C Tables 4.2.6.8 and 6.1.1.4'
N N 0.0061 0.0033 'International Tables Vol C Tables 4.2.6.8 and 6.1.1.4'
O O 0.0106 0.0060 'International Tables Vol C Tables 4.2.6.8 and 6.1.1.4'
Na Na 0.0362 0.0249 'International Tables Vol C Tables 4.2.6.8 and 6.1.1.4'

loop_
_geom_angle_atom_site_label_1
_geom_angle_atom_site_label_2
_geom_angle_atom_site_label_3
_geom_angle
O12B Na1 O21A 141.3(2)
O12B Na1 O18A 120.15(18)
O21A Na1 O18A 74.45(19)
O12B Na1 O15B 71.87(19)
O21A Na1 O15B 107.8(2)
O18A Na1 O15B 48.77(19)
O12B Na1 O21B 126.6(3)
O21A Na1 O21B 16.97(16)
O18A Na1 O21B 89.8(2)
O15B Na1 O21B 115.0(2)
O12B Na1 O15A 50.5(2)
O21A Na1 O15A 122.5(2)
O18A Na1 O15A 70.05(19)
O15B Na1 O15A 21.37(11)
O21B Na1 O15A 124.0(3)
O12B Na1 O12A 18.39(13)
O21A Na1 O12A 128.56(19)
O18A Na1 O12A 136.68(19)
O15B Na1 O12A 87.9(2)
O21B Na1 O12A 112.1(2)
O15A Na1 O12A 66.7(2)
O12B Na1 N9B 74.0(2)
O21A Na1 N9B 88.0(2)
O18A Na1 N9B 162.48(19)
O15B Na1 N9B 141.4(3)
O21B Na1 N9B 72.9(2)
O15A Na1 N9B 121.6(2)
O12A Na1 N9B 56.1(2)
O12B Na1 N9A 87.3(2)
O21A Na1 N9A 72.9(2)
O18A Na1 N9A 147.34(19)
O15B Na1 N9A 147.2(2)
O21B Na1 N9A 58.1(2)
O15A Na1 N9A 131.1(2)
O12A Na1 N9A 69.0(2)
N9B Na1 N9A 15.17(16)
O12B Na1 O18B 137.9(2)
O21A Na1 O18B 52.2(3)
O18A Na1 O18B 22.40(19)
O15B Na1 O18B 66.7(2)
O21B Na1 O18B 68.1(3)
O15A Na1 O18B 87.8(2)
O12A Na1 O18B 149.8(2)
N9B Na1 O18B 140.1(3)
N9A Na1 O18B 125.0(3)
O12B Na1 C1A 123.9(4)
O21A Na1 C1A 88.0(4)
O18A Na1 C1A 92.3(4)
O15B Na1 C1A 127.6(4)
O21B Na1 C1A 94.6(5)
O15A Na1 C1A 136.0(4)
O12A Na1 C1A 120.9(4)
N9B Na1 C1A 86.8(5)
N9A Na1 C1A 85.0(4)
O18B Na1 C1A 88.5(5)
O12B Na1 C1B 124.2(8)
O21A Na1 C1B 84.2(7)
O18A Na1 C1B 97.9(8)
O15B Na1 C1B 135.4(7)
O21B Na1 C1B 89.1(6)
O15A Na1 C1B 143.4(6)
O12A Na1 C1B 118.4(8)
N9B Na1 C1B 79.8(7)
N9A Na1 C1B 77.3(7)
O18B Na1 C1B 91.7(8)
C1A Na1 C1B 7.9(9)
C2F C1F C6F 114.3(2)
C2F C1F B1 124.99(19)
C6F C1F B1 120.70(18)
C2E C1E C6E 114.48(19)
C2E C1E B1 125.67(18)
C6E C1E B1 119.78(19)
C6D C1D C2D 114.39(19)
C6D C1D B1 124.86(19)
C2D C1D B1 120.66(18)
C5D C6D C1D 122.7(2)
C3D C2D C1D 123.6(2)
C5F C6F C1F 123.7(2)
C6C C1C C2C 114.9(2)
C6C C1C B1 124.5(2)
C2C C1C B1 120.6(2)
C3F C2F C1F 122.9(2)
C1F B1 C1D 106.57(16)
C1F B1 C1C 111.57(17)
C1D B1 C1C 110.03(16)
C1F B1 C1E 109.30(17)
C1D B1 C1E 111.88(17)
C1C B1 C1E 107.54(17)
C4F C5F C6F 119.7(2)
C5E C6E C1E 123.0(2)
C4D C3D C2D 120.0(2)
C3E C2E C1E 122.8(2)
C4F C3F C2F 120.5(2)
C5E C4E C3E 118.5(2)
C5D C4D C3D 118.6(2)
C4E C5E C6E 120.6(2)
C1A C6A C5A 119.5(19)
C1A C6A C7A 124.0(16)
C5A C6A C7A 116.2(13)
C1A C6A Na1 69.4(12)
C5A C6A Na1 90.4(10)
C7A C6A Na1 104.6(9)
C4D C5D C6D 120.8(2)
C1C C6C C5C 122.1(2)
C3F C4F C5F 118.9(2)
C3C C2C C1C 123.3(2)
C4C C5C C6C 120.9(3)
C8A N9A C23A 111.7(8)
C8A N9A C10A 115.9(8)
C23A N9A C10A 109.3(8)
C8A N9A Na1 111.9(5)
C23A N9A Na1 105.6(7)
C10A N9A Na1 101.7(4)
C4E C3E C2E 120.6(2)
C5C C4C C3C 119.1(3)
C17A O18A C19A 117.3(9)
C17A O18A Na1 116.7(6)
C19A O18A Na1 105.6(6)
N9B C8B C7B 109.2(6)
C6A C1A C2A 125.5(19)
C6A C1A Na1 84.9(13)
C2A C1A Na1 85.2(11)
C22A O21A C20A 116.1(8)
C22A O21A Na1 111.2(5)
C20A O21A Na1 114.6(7)
C4C C3C C2C 119.8(3)
C16A O15A C14A 112.9(9)
C16A O15A Na1 110.6(5)
C14A O15A Na1 113.6(6)
C2A C3A C4A 117.8(18)
O15A C14A C13A 105.6(9)
C20A C19A O18A 119.5(10)
C20A C19A Na1 79.7(7)
O18A C19A Na1 46.9(4)
C13A O12A C11A 112.6(6)
C13A O12A Na1 119.1(4)
C11A O12A Na1 118.9(4)
C19A C20A O21A 105.8(9)
O18A C17A C16A 108.8(9)
O12A C13A C14A 107.6(7)
C4A C5A C6A 117.5(14)
N9A C23A C22A 113.6(11)
C3A C2A C1A 118(2)
C3A C2A Na1 94.4(13)
C1A C2A Na1 67.1(10)
C5A C4A C3A 121.4(15)
O15A C16A C17A 105.9(9)
C10A C11A O12A 111.4(6)
O21A C22A C23A 110.1(11)
O21A C22A Na1 43.3(4)
C23A C22A Na1 83.2(9)
C8A C7A C6A 111.9(8)
C11A C10A N9A 117.7(6)
C1B C2B C3B 123(2)
C1B C2B Na1 71.9(14)
C3B C2B Na1 89.1(11)
O18B C17B C16B 107.7(10)
C13B O12B C11B 114.9(8)
C13B O12B Na1 116.6(6)
C11B O12B Na1 112.3(5)
O15B C14B C13B 107.8(10)
O15B C14B Na1 47.9(4)
C13B C14B Na1 77.9(6)
C16B O15B C14B 117.6(10)
C16B O15B Na1 116.0(8)
C14B O15B Na1 105.4(5)
O12B C11B C10B 111.6(7)
O12B C11B Na1 42.6(4)
C10B C11B Na1 83.9(5)
C11B C10B N9B 111.6(7)
C2B C3B C4B 118(2)
C23B N9B C8B 106.3(7)
C23B N9B C10B 110.4(8)
C8B N9B C10B 106.6(7)
C23B N9B Na1 101.9(6)
C8B N9B Na1 125.6(6)
C10B N9B Na1 105.6(5)
O21B C20B C19B 111.8(9)
O18B C19B C20B 116.8(13)
O21B C22B C23B 112.3(14)
O12B C13B C14B 110.0(8)
O12B C13B Na1 40.2(4)
C14B C13B Na1 74.3(5)
C2B C1B C6B 119(2)
C2B C1B Na1 82.0(13)
C6B C1B Na1 75.8(15)
N9B C23B C22B 116.3(10)
N9B C23B Na1 51.3(5)
C22B C23B Na1 79.9(8)
C20B O21B C22B 121.0(11)
C20B O21B Na1 115.7(6)
C22B O21B Na1 113.7(10)
C17B O18B C19B 112.0(9)
C17B O18B Na1 115.1(6)
C19B O18B Na1 109.0(10)
C5B C4B C3B 117(2)
O15B C16B C17B 109.4(14)
C7A C8A N9A 124.7(10)
C5B C6B C7B 126.4(18)
C5B C6B C1B 114(2)
C7B C6B C1B 119.6(16)
C5B C6B Na1 86.8(13)
C7B C6B Na1 111.2(11)
C1B C6B Na1 73.9(14)
C4B C5B C6B 127.8(19)
C6B C7B C8B 117.3(10)

loop_
_geom_bond_atom_site_label_1
_geom_bond_atom_site_label_2
_geom_bond_distance
Na1 O12B 2.236(7)
Na1 O21A 2.265(8)
Na1 O18A 2.337(4)
Na1 O15B 2.348(6)
Na1 O21B 2.365(11)
Na1 O15A 2.371(5)
Na1 O12A 2.398(5)
Na1 N9B 2.478(10)
Na1 N9A 2.556(6)
Na1 O18B 2.560(7)
Na1 C1A 2.75(2)
Na1 C1B 2.89(3)
C1F C2F 1.399(3)
C1F C6F 1.404(3)
C1F B1 1.646(3)
C1E C2E 1.392(3)
C1E C6E 1.407(3)
C1E B1 1.649(3)
C1D C6D 1.395(3)
C1D C2D 1.398(3)
C1D B1 1.646(3)
C6D C5D 1.395(3)
C2D C3D 1.388(3)
C6F C5F 1.384(3)
C1C C6C 1.394(3)
C1C C2C 1.399(3)
C1C B1 1.647(3)
C2F C3F 1.387(3)
C5F C4F 1.382(3)
C6E C5E 1.377(3)
C3D C4D 1.378(3)
C2E C3E 1.391(3)
C3F C4F 1.378(3)
C4E C5E 1.373(3)
C4E C3E 1.375(3)
C4D C5D 1.370(3)
C6A C1A 1.28(3)
C6A C5A 1.420(13)
C6A C7A 1.55(2)
C6C C5C 1.399(3)
C2C C3C 1.388(3)
C5C C4C 1.363(4)
N9A C8A 1.450(13)
N9A C23A 1.461(17)
N9A C10A 1.499(10)
C4C C3C 1.377(4)
O18A C17A 1.341(13)
O18A C19A 1.477(12)
C8B N9B 1.466(12)
C8B C7B 1.624(11)
C1A C2A 1.39(2)
O21A C22A 1.423(11)
O21A C20A 1.441(15)
O15A C16A 1.424(9)
O15A C14A 1.427(14)
C3A C2A 1.36(3)
C3A C4A 1.43(3)
C14A C13A 1.516(14)
C19A C20A 1.40(2)
O12A C13A 1.405(8)
O12A C11A 1.433(9)
C17A C16A 1.559(16)
C5A C4A 1.380(11)
C23A C22A 1.511(13)
C11A C10A 1.404(10)
C7A C8A 1.375(14)
C2B C1B 1.34(4)
C2B C3B 1.40(3)
C17B O18B 1.385(12)
C17B C16B 1.548(18)
O12B C13B 1.366(14)
O12B C11B 1.402(10)
C14B O15B 1.422(11)
C14B C13B 1.479(18)
O15B C16B 1.392(18)
C11B C10B 1.466(14)
C10B N9B 1.533(12)
C3B C4B 1.45(4)
N9B C23B 1.430(10)
C20B O21B 1.362(12)
C20B C19B 1.42(2)
C19B O18B 1.420(19)
C22B O21B 1.394(15)
C22B C23B 1.46(2)
C1B C6B 1.52(4)
C4B C5B 1.34(3)
C6B C5B 1.36(2)
C6B C7B 1.43(3)
